data_4066622
loop_
_publ_author_name
'Pa\<zick\'y, Marek'
'Loos, Annette'
'Ferreira, Maria Jo\~ao'
'Serra, Daniel'
'Vinokurov, Nikolai'
'Rominger, Frank'
'J\"akel, Christoph'
'Hashmi, A. Stephen K.'
'Limbach, Michael'

_publ_section_title
;
 Synthesis, Reactivity, and Electrochemical Studies of Gold(I) and
 Gold(III) Complexes Supported by N-Heterocyclic Carbenes and Their
 Application in Catalysis
;
_journal_coden_ASTM ORGND7
_journal_issue 20
_journal_name_full Organometallics
_journal_page_first 4448
_journal_page_last 4458
_journal_paper_doi 10.1021/om1005484
_journal_volume 29
_journal_year 2010
_chemical_formula_sum 'C27 H24 Au Cl2 F5 N2'
_chemical_formula_weight 739.35
_chemical_name_common 'in manuscript 4b'
_space_group_IT_number 96
_symmetry_cell_setting tetragonal
_symmetry_space_group_name_Hall 'P 4nw 2abw'
_symmetry_space_group_name_H-M 'P 43 21 2'
_atom_sites_solution_hydrogens geom
_atom_sites_solution_primary direct
_atom_sites_solution_secondary difmap
_audit_creation_method SHELXL-97
_cell_angle_alpha 90.00
_cell_angle_beta 90.00
_cell_angle_gamma 90.00
_cell_formula_units_Z 4
_cell_length_a 12.4281(8)
_cell_length_b 12.4281(8)
_cell_length_c 24.766(3)
_cell_measurement_reflns_used 94
_cell_measurement_temperature 200(2)
_cell_measurement_theta_max 16.46
_cell_measurement_theta_min 1.03
_cell_volume 3825.3(6)
_computing_cell_refinement 'Bruker SMART'
_computing_data_collection 'Bruker APEX'
_computing_data_reduction 'Bruker SAINT'
_computing_molecular_graphics 'Bruker SHELXTL'
_computing_publication_material 'Bruker SHELXTL'
_computing_structure_refinement 'SHELXL-97 (Sheldrick, 2008)'
_computing_structure_solution 'SHELXS-97 (Sheldrick, 2008)'
_diffrn_ambient_temperature 200(2)
_diffrn_measured_fraction_theta_full 0.998
_diffrn_measured_fraction_theta_max 0.998
_diffrn_measurement_device_type 'Bruker Smart CCD'
_diffrn_measurement_method '\w scans'
_diffrn_radiation_monochromator graphite
_diffrn_radiation_source 'fine-focus sealed tube'
_diffrn_radiation_type MoK\a
_diffrn_radiation_wavelength 0.71073
_diffrn_reflns_av_R_equivalents 0.0506
_diffrn_reflns_av_sigmaI/netI 0.0410
_diffrn_reflns_limit_h_max 14
_diffrn_reflns_limit_h_min -16
_diffrn_reflns_limit_k_max 16
_diffrn_reflns_limit_k_min -16
_diffrn_reflns_limit_l_max 33
_diffrn_reflns_limit_l_min -24
_diffrn_reflns_number 31454
_diffrn_reflns_theta_full 28.33
_diffrn_reflns_theta_max 28.33
_diffrn_reflns_theta_min 2.32
_exptl_absorpt_coefficient_mu 4.024
_exptl_absorpt_correction_T_max 0.9239
_exptl_absorpt_correction_T_min 0.4210
_exptl_absorpt_correction_type multi-scan
_exptl_absorpt_process_details
;
Sheldrick, G. M. (2008). <i>SADABS</i>. University of G\"ottingen, Germany.
;
_exptl_crystal_colour colourless
_exptl_crystal_density_diffrn 1.284
_exptl_crystal_density_method 'not measured'
_exptl_crystal_description polyhedron
_exptl_crystal_F_000 1432
_exptl_crystal_size_max 0.26
_exptl_crystal_size_mid 0.18
_exptl_crystal_size_min 0.02
_refine_diff_density_max 1.384
_refine_diff_density_min -1.138
_refine_diff_density_rms 0.158
_refine_ls_abs_structure_details 'Flack H D (1983), Acta Cryst. A39, 876-881'
_refine_ls_abs_structure_Flack 0.03(2)
_refine_ls_extinction_method none
_refine_ls_goodness_of_fit_ref 1.085
_refine_ls_hydrogen_treatment constr
_refine_ls_matrix_type full
_refine_ls_number_parameters 170
_refine_ls_number_reflns 4769
_refine_ls_number_restraints 0
_refine_ls_restrained_S_all 1.085
_refine_ls_R_factor_all 0.0734
_refine_ls_R_factor_gt 0.0519
_refine_ls_shift/su_max 0.000
_refine_ls_shift/su_mean 0.000
_refine_ls_structure_factor_coef Fsqd
_refine_ls_weighting_details 'calc w=1/[\s^2^(Fo^2^)+(0.0893P)^2^+5.8586P] where P=(Fo^2^+2Fc^2^)/3'
_refine_ls_weighting_scheme calc
_refine_ls_wR_factor_gt 0.1559
_refine_ls_wR_factor_ref 0.1693
_reflns_number_gt 3599
_reflns_number_total 4769
_reflns_threshold_expression >2sigma(I)
_cod_data_source_file om1005484_si_002.cif
_cod_data_source_block pa14
_cod_depositor_comments
;
The following automatic conversions were performed:

'_symmetry_cell_setting' value 'Tetragonal' changed to 'tetragonal'
according to /home/saulius/struct/CIF-dictionaries/cif_core.dic
dictionary named 'cif_core.dic' version 2.4.1 from 2010-06-29.

Automatic conversion script
Id: cif_fix_values 1715 2011-07-08 13:25:40Z adriana 

 Updated bibliographic information.

 Antanas Vaitkus,
 2021-09-21
;
_cod_original_cell_volume 3825.3(5)
_cod_original_sg_symbol_H-M P4(3)2(1)2
_cod_database_code 4066622

loop_
_symmetry_equiv_pos_as_xyz
'x, y, z'
'-x, -y, z+1/2'
'-y+1/2, x+1/2, z+3/4'
'y+1/2, -x+1/2, z+1/4'
'-x+1/2, y+1/2, -z+3/4'
'x+1/2, -y+1/2, -z+1/4'
'y, x, -z'
'-y, -x, -z+1/2'

loop_
_atom_site_label
_atom_site_type_symbol
_atom_site_fract_x
_atom_site_fract_y
_atom_site_fract_z
_atom_site_U_iso_or_equiv
_atom_site_adp_type
_atom_site_occupancy
_atom_site_symmetry_multiplicity
_atom_site_calc_flag
_atom_site_refinement_flags
Au1 Au 0.24439(2) 0.24439(2) 0.0000 0.04625(16) Uani 1 2 d S
Cl1 Cl 0.1134(2) 0.3700(2) 0.01239(12) 0.0689(7) Uani 1 1 d .
C1 C 0.3611(6) 0.3611(6) 0.0000 0.047(2) Uani 1 2 d S
N2 N 0.4067(6) 0.4078(7) 0.0432(3) 0.0580(18) Uani 1 1 d .
C3 C 0.4805(10) 0.4853(10) 0.0251(4) 0.081(3) Uani 1 1 d .
H3 H 0.5201 0.5333 0.0474 0.097 Uiso 1 1 calc R
C11 C 0.3799(7) 0.3828(8) 0.0995(3) 0.0568(19) Uani 1 1 d .
C12 C 0.4233(7) 0.2958(8) 0.1240(4) 0.058(2) Uani 1 1 d .
C13 C 0.3840(8) 0.2675(8) 0.1746(3) 0.062(2) Uani 1 1 d .
H13 H 0.4113 0.2049 0.1919 0.075 Uiso 1 1 calc R
C14 C 0.3071(7) 0.3277(9) 0.2001(3) 0.064(3) Uani 1 1 d .
C15 C 0.2677(8) 0.4168(9) 0.1763(4) 0.070(3) Uani 1 1 d .
H15 H 0.2154 0.4586 0.1948 0.084 Uiso 1 1 calc R
C16 C 0.3019(9) 0.4495(9) 0.1252(4) 0.069(3) Uani 1 1 d .
C17 C 0.5096(8) 0.2287(11) 0.0979(4) 0.083(3) Uani 1 1 d .
H17A H 0.5300 0.1699 0.1222 0.124 Uiso 1 1 calc R
H17B H 0.5726 0.2737 0.0905 0.124 Uiso 1 1 calc R
H17C H 0.4824 0.1987 0.0639 0.124 Uiso 1 1 calc R
C18 C 0.2651(9) 0.3009(14) 0.2560(5) 0.119(5) Uani 1 1 d .
H18A H 0.2997 0.2350 0.2690 0.179 Uiso 1 1 calc R
H18B H 0.1870 0.2901 0.2544 0.179 Uiso 1 1 calc R
H18C H 0.2813 0.3604 0.2807 0.179 Uiso 1 1 calc R
C19 C 0.2573(11) 0.5533(9) 0.0966(5) 0.096(4) Uani 1 1 d .
H19A H 0.2908 0.5607 0.0609 0.145 Uiso 1 1 calc R
H19B H 0.2742 0.6167 0.1185 0.145 Uiso 1 1 calc R
H19C H 0.1791 0.5472 0.0924 0.145 Uiso 1 1 calc R
C21 C 0.1270(7) 0.1270(7) 0.0000 0.049(3) Uani 1 2 d S
C22 C 0.1099(9) 0.0617(7) 0.0448(4) 0.068(3) Uani 1 1 d .
C23 C 0.0317(8) -0.0180(8) 0.0422(4) 0.071(3) Uani 1 1 d .
C24 C -0.0302(7) -0.0302(7) 0.0000 0.072(4) Uani 1 2 d S
F2 F 0.1869(4) 0.0723(3) 0.0963(2) 0.0599(14) Uani 1 1 d .
F3 F 0.0187(5) -0.0861(5) 0.0885(3) 0.099(2) Uani 1 1 d .
F4 F -0.1131(6) -0.1131(6) 0.0000 0.118(4) Uani 1 2 d S

loop_
_atom_site_aniso_label
_atom_site_aniso_U_11
_atom_site_aniso_U_22
_atom_site_aniso_U_33
_atom_site_aniso_U_23
_atom_site_aniso_U_13
_atom_site_aniso_U_12
Au1 0.04943(18) 0.04943(18) 0.0399(2) -0.00093(12) 0.00093(12) -0.0009(2)
Cl1 0.0612(13) 0.0604(13) 0.0853(18) 0.0057(13) 0.0169(13) 0.0069(10)
C1 0.046(3) 0.046(3) 0.049(6) 0.004(4) -0.004(4) -0.005(4)
N2 0.064(5) 0.072(5) 0.038(4) 0.003(4) -0.001(3) -0.013(3)
C3 0.104(8) 0.087(7) 0.052(5) -0.010(6) 0.003(6) -0.050(6)
C11 0.054(5) 0.067(6) 0.050(5) 0.000(4) 0.000(4) -0.011(4)
C12 0.049(5) 0.065(5) 0.061(6) -0.005(4) -0.022(4) -0.002(4)
C13 0.070(5) 0.073(6) 0.044(5) 0.014(4) -0.017(4) -0.020(5)
C14 0.054(5) 0.102(8) 0.035(4) 0.006(5) -0.003(4) -0.019(5)
C15 0.065(6) 0.096(7) 0.049(5) -0.018(5) 0.003(5) -0.008(6)
C16 0.089(7) 0.067(6) 0.051(6) -0.013(5) -0.007(5) 0.002(5)
C17 0.063(6) 0.122(10) 0.063(7) -0.016(7) -0.008(5) 0.028(7)
C18 0.103(9) 0.200(13) 0.055(7) 0.024(8) 0.004(6) -0.079(9)
C19 0.126(12) 0.074(6) 0.089(9) -0.003(6) -0.019(8) 0.030(8)
C21 0.047(4) 0.047(4) 0.053(7) -0.007(4) 0.007(4) 0.008(4)
C22 0.085(7) 0.049(5) 0.072(7) 0.001(5) 0.022(6) 0.005(5)
C23 0.075(7) 0.052(5) 0.085(7) -0.001(5) 0.031(6) 0.003(4)
C24 0.065(5) 0.065(5) 0.085(11) -0.020(6) 0.020(6) -0.012(6)
F2 0.075(3) 0.039(2) 0.067(3) 0.003(2) 0.037(3) 0.001(2)
F3 0.115(5) 0.086(4) 0.096(5) 0.013(4) 0.044(4) -0.005(4)
F4 0.096(4) 0.096(4) 0.162(11) -0.049(6) 0.049(6) -0.010(6)

loop_
_atom_type_symbol
_atom_type_description
_atom_type_scat_dispersion_real
_atom_type_scat_dispersion_imag
_atom_type_scat_source
C C 0.0033 0.0016 'International Tables Vol C Tables 4.2.6.8 and 6.1.1.4'
H H 0.0000 0.0000 'International Tables Vol C Tables 4.2.6.8 and 6.1.1.4'
N N 0.0061 0.0033 'International Tables Vol C Tables 4.2.6.8 and 6.1.1.4'
F F 0.0171 0.0103 'International Tables Vol C Tables 4.2.6.8 and 6.1.1.4'
Cl Cl 0.1484 0.1585 'International Tables Vol C Tables 4.2.6.8 and 6.1.1.4'
Au Au -2.0133 8.8022 'International Tables Vol C Tables 4.2.6.8 and 6.1.1.4'

loop_
_geom_angle_atom_site_label_1
_geom_angle_atom_site_label_2
_geom_angle_atom_site_label_3
_geom_angle
_geom_angle_site_symmetry_1
_geom_angle_site_symmetry_3
C1 Au1 C21 180.00(2) . .
C1 Au1 Cl1 91.19(6) . .
C21 Au1 Cl1 88.81(6) . .
C1 Au1 Cl1 91.19(6) . 7
C21 Au1 Cl1 88.81(6) . 7
Cl1 Au1 Cl1 177.63(13) . 7
N2 C1 N2 105.7(9) . 7
N2 C1 Au1 127.2(5) . .
N2 C1 Au1 127.2(5) 7 .
C1 N2 C3 108.5(7) . .
C1 N2 C11 124.8(7) . .
C3 N2 C11 126.7(7) . .
C3 C3 N2 108.5(5) 7 .
C3 C3 H3 125.8 7 .
N2 C3 H3 125.8 . .
C12 C11 C16 122.3(8) . .
C12 C11 N2 120.4(9) . .
C16 C11 N2 117.2(9) . .
C11 C12 C13 117.9(9) . .
C11 C12 C17 122.3(10) . .
C13 C12 C17 119.8(10) . .
C14 C13 C12 121.5(9) . .
C14 C13 H13 119.3 . .
C12 C13 H13 119.3 . .
C15 C14 C13 120.2(8) . .
C15 C14 C18 117.0(11) . .
C13 C14 C18 122.7(11) . .
C14 C15 C16 121.7(10) . .
C14 C15 H15 119.2 . .
C16 C15 H15 119.2 . .
C15 C16 C11 116.4(10) . .
C15 C16 C19 122.7(10) . .
C11 C16 C19 120.9(10) . .
C12 C17 H17A 109.5 . .
C12 C17 H17B 109.5 . .
H17A C17 H17B 109.5 . .
C12 C17 H17C 109.5 . .
H17A C17 H17C 109.5 . .
H17B C17 H17C 109.5 . .
C14 C18 H18A 109.5 . .
C14 C18 H18B 109.5 . .
H18A C18 H18B 109.5 . .
C14 C18 H18C 109.5 . .
H18A C18 H18C 109.5 . .
H18B C18 H18C 109.5 . .
C16 C19 H19A 109.5 . .
C16 C19 H19B 109.5 . .
H19A C19 H19B 109.5 . .
C16 C19 H19C 109.5 . .
H19A C19 H19C 109.5 . .
H19B C19 H19C 109.5 . .
C22 C21 C22 117.2(13) . 7
C22 C21 Au1 121.4(7) . .
C22 C21 Au1 121.4(7) 7 .
C23 C22 C21 119.1(11) . .
C23 C22 F2 121.0(9) . .
C21 C22 F2 119.7(9) . .
C24 C23 C22 122.1(11) . .
C24 C23 F3 120.3(10) . .
C22 C23 F3 117.5(10) . .
C23 C24 C23 120.2(14) . 7
C23 C24 F4 119.9(7) . .
C23 C24 F4 119.9(7) 7 .

loop_
_geom_bond_atom_site_label_1
_geom_bond_atom_site_label_2
_geom_bond_distance
_geom_bond_site_symmetry_2
Au1 C1 2.051(10) .
Au1 C21 2.063(12) .
Au1 Cl1 2.276(3) .
Au1 Cl1 2.276(3) 7
C1 N2 1.343(9) .
C1 N2 1.343(9) 7
N2 C3 1.403(11) .
N2 C11 1.466(10) .
C3 C3 1.247(17) 7
C3 H3 0.9500 .
C11 C12 1.353(13) .
C11 C16 1.426(14) .
C12 C13 1.391(12) .
C12 C17 1.505(13) .
C13 C14 1.368(14) .
C13 H13 0.9500 .
C14 C15 1.346(14) .
C14 C18 1.516(13) .
C15 C16 1.395(14) .
C15 H15 0.9500 .
C16 C19 1.574(14) .
C17 H17A 0.9800 .
C17 H17B 0.9800 .
C17 H17C 0.9800 .
C18 H18A 0.9800 .
C18 H18B 0.9800 .
C18 H18C 0.9800 .
C19 H19A 0.9800 .
C19 H19B 0.9800 .
C19 H19C 0.9800 .
C21 C22 1.392(11) .
C21 C22 1.392(11) 7
C22 C23 1.389(15) .
C22 F2 1.599(13) .
C23 C24 1.307(12) .
C23 F3 1.435(11) .
C24 C23 1.307(12) 7
C24 F4 1.457(15) .

loop_
_geom_torsion_atom_site_label_1
_geom_torsion_atom_site_label_2
_geom_torsion_atom_site_label_3
_geom_torsion_atom_site_label_4
_geom_torsion
_geom_torsion_site_symmetry_1
_geom_torsion_site_symmetry_4
C21 Au1 C1 N2 89.5(5) . .
Cl1 Au1 C1 N2 81.7(5) . .
Cl1 Au1 C1 N2 -98.3(5) 7 .
C21 Au1 C1 N2 -90.5(5) . 7
Cl1 Au1 C1 N2 -98.3(5) . 7
Cl1 Au1 C1 N2 81.7(5) 7 7
N2 C1 N2 C3 1.6(7) 7 .
Au1 C1 N2 C3 -178.4(7) . .
N2 C1 N2 C11 179.8(11) 7 .
Au1 C1 N2 C11 -0.2(11) . .
C1 N2 C3 C3 -5(2) . 7
C11 N2 C3 C3 177.3(15) . 7
C1 N2 C11 C12 81.3(11) . .
C3 N2 C11 C12 -100.8(13) . .
C1 N2 C11 C16 -94.7(11) . .
C3 N2 C11 C16 83.2(13) . .
C16 C11 C12 C13 4.5(13) . .
N2 C11 C12 C13 -171.3(7) . .
C16 C11 C12 C17 -176.9(9) . .
N2 C11 C12 C17 7.3(13) . .
C11 C12 C13 C14 -2.6(13) . .
C17 C12 C13 C14 178.8(9) . .
C12 C13 C14 C15 -0.3(14) . .
C12 C13 C14 C18 -178.0(9) . .
C13 C14 C15 C16 1.3(15) . .
C18 C14 C15 C16 179.2(9) . .
C14 C15 C16 C11 0.5(15) . .
C14 C15 C16 C19 -180.0(10) . .
C12 C11 C16 C15 -3.5(14) . .
N2 C11 C16 C15 172.5(8) . .
C12 C11 C16 C19 177.0(9) . .
N2 C11 C16 C19 -7.1(13) . .
C1 Au1 C21 C22 -110.9(5) . .
Cl1 Au1 C21 C22 -103.1(5) . .
Cl1 Au1 C21 C22 76.9(5) 7 .
C1 Au1 C21 C22 69.1(5) . 7
Cl1 Au1 C21 C22 76.9(5) . 7
Cl1 Au1 C21 C22 -103.1(5) 7 7
C22 C21 C22 C23 1.7(6) 7 .
Au1 C21 C22 C23 -178.3(6) . .
C22 C21 C22 F2 176.3(9) 7 .
Au1 C21 C22 F2 -3.7(9) . .
C21 C22 C23 C24 -3.6(13) . .
F2 C22 C23 C24 -178.1(6) . .
C21 C22 C23 F3 178.0(7) . .
F2 C22 C23 F3 3.5(12) . .
C22 C23 C24 C23 1.8(7) . 7
F3 C23 C24 C23 -179.8(9) . 7
C22 C23 C24 F4 -178.2(7) . .
F3 C23 C24 F4 0.2(9) . .
